data_4083548
loop_
_publ_author_name
'Mairychov\'a, Barbora'
'\<St\<epni\<cka, Petr'
'R\.u\<zi\<cka, Ale\<s'
'Dost\'al, Libor'
'Jambor, Roman'

_publ_section_title
;
 Reactivity Studies on an Intramolecularly Coordinated Organotin(IV)
 Carbonate
;
_journal_issue 12
_journal_name_full Organometallics
_journal_page_first 3021
_journal_paper_doi 10.1021/om5002759
_journal_volume 33
_journal_year 2014
_chemical_formula_moiety 'C44 H68 N4 O7 P2 Sn2'
_chemical_formula_sum 'C44 H68 N4 O7 P2 Sn2'
_chemical_formula_weight 1064.34
_chemical_name_systematic
; 
 ? 
;
_space_group_IT_number 2
_symmetry_cell_setting triclinic
_symmetry_space_group_name_Hall '-P 1'
_symmetry_space_group_name_H-M 'P -1'
_atom_sites_solution_hydrogens geom
_atom_sites_solution_primary direct
_atom_sites_solution_secondary difmap
_audit_creation_method SHELXL-97
_cell_angle_alpha 96.109(4)
_cell_angle_beta 95.131(6)
_cell_angle_gamma 101.705(4)
_cell_formula_units_Z 2
_cell_length_a 11.4291(7)
_cell_length_b 11.6190(3)
_cell_length_c 18.6789(10)
_cell_measurement_reflns_used 44587
_cell_measurement_temperature 150(1)
_cell_measurement_theta_max 27.5
_cell_measurement_theta_min 1
_cell_volume 2399.3(2)
_computing_cell_refinement 'COLLECT and DENZO'
_computing_data_collection 'COLLECT (Hooft, 1998) and DENZO (Otwinowski & Minor, 1997)'
_computing_data_reduction 'COLLECT and DENZO'
_computing_molecular_graphics 'PLATON (Spek, 2003)'
_computing_publication_material 'SHELXL-97 (Sheldrick, 2008)'
_computing_structure_refinement 'SHELXL-97 (Sheldrick, 1997)'
_computing_structure_solution 'SIR92 (Altomare et al., 1994)'
_diffrn_ambient_temperature 150(1)
_diffrn_detector_area_resol_mean 9.091
_diffrn_measured_fraction_theta_full 0.988
_diffrn_measured_fraction_theta_max 0.988
_diffrn_measurement_device_type 'Bruker Nonius KappaCCD area detector'
_diffrn_measurement_method '\f and \w scans to fill the Ewald sphere'
_diffrn_radiation_monochromator graphite
_diffrn_radiation_source 'fine-focus sealed tube'
_diffrn_radiation_type MoK\a
_diffrn_radiation_wavelength 0.71073
_diffrn_reflns_av_R_equivalents 0.0880
_diffrn_reflns_av_sigmaI/netI 0.0656
_diffrn_reflns_limit_h_max 14
_diffrn_reflns_limit_h_min -14
_diffrn_reflns_limit_k_max 15
_diffrn_reflns_limit_k_min -15
_diffrn_reflns_limit_l_max 24
_diffrn_reflns_limit_l_min -24
_diffrn_reflns_number 44539
_diffrn_reflns_theta_full 27.50
_diffrn_reflns_theta_max 27.50
_diffrn_reflns_theta_min 1.80
_diffrn_standards_number 0
_exptl_absorpt_coefficient_mu 1.158
_exptl_absorpt_correction_T_max 0.885
_exptl_absorpt_correction_T_min 0.801
_exptl_absorpt_correction_type integration
_exptl_absorpt_process_details
;
Gaussian integration (Coppens, 1970)
;
_exptl_crystal_colour colourless
_exptl_crystal_density_diffrn 1.473
_exptl_crystal_density_method 'not measured'
_exptl_crystal_description block
_exptl_crystal_F_000 1092
_exptl_crystal_size_max 0.22
_exptl_crystal_size_mid 0.20
_exptl_crystal_size_min 0.12
_refine_diff_density_max 1.195
_refine_diff_density_min -1.126
_refine_diff_density_rms 0.118
_refine_ls_extinction_method none
_refine_ls_goodness_of_fit_ref 1.078
_refine_ls_hydrogen_treatment mixed
_refine_ls_matrix_type full
_refine_ls_number_parameters 532
_refine_ls_number_reflns 10879
_refine_ls_number_restraints 0
_refine_ls_restrained_S_all 1.078
_refine_ls_R_factor_all 0.0717
_refine_ls_R_factor_gt 0.0421
_refine_ls_shift/su_max 0.001
_refine_ls_shift/su_mean 0.000
_refine_ls_structure_factor_coef Fsqd
_refine_ls_weighting_details 'calc w=1/[\s^2^(Fo^2^)+(0.0323P)^2^+2.7490P] where P=(Fo^2^+2Fc^2^)/3'
_refine_ls_weighting_scheme calc
_refine_ls_wR_factor_gt 0.0806
_refine_ls_wR_factor_ref 0.0921
_reflns_number_gt 8098
_reflns_number_total 10879
_reflns_threshold_expression >2sigma(I)
_cod_data_source_file om5002759_si_001.cif
_cod_data_source_block compound11
_cod_depositor_comments 'Adding full bibliography for 4083545--4083549.cif.'
_cod_database_code 4083548

loop_
_symmetry_equiv_pos_as_xyz
'x, y, z'
'-x, -y, -z'

loop_
_atom_site_label
_atom_site_type_symbol
_atom_site_fract_x
_atom_site_fract_y
_atom_site_fract_z
_atom_site_U_iso_or_equiv
_atom_site_adp_type
_atom_site_occupancy
_atom_site_symmetry_multiplicity
_atom_site_calc_flag
_atom_site_refinement_flags
Sn1 Sn 0.82635(2) 0.13575(2) 0.162515(13) 0.01598(7) Uani 1 1 d .
Sn2 Sn 0.68137(2) 0.24893(2) 0.329412(13) 0.01604(7) Uani 1 1 d .
P1 P 0.61910(8) 0.30116(8) 0.15135(5) 0.0171(2) Uani 1 1 d .
P2 P 0.54010(8) 0.01668(8) 0.21087(5) 0.0175(2) Uani 1 1 d .
N2 N 0.9563(3) 0.0588(3) 0.34208(18) 0.0262(8) Uani 1 1 d .
O1 O 0.8193(2) 0.1964(2) 0.27308(13) 0.0179(5) Uani 1 1 d .
O4 O 0.6146(2) 0.3043(2) 0.23275(14) 0.0202(6) Uani 1 1 d .
C25 C 0.5176(3) 0.4268(3) 0.3504(2) 0.0247(9) Uani 1 1 d .
H25A H 0.4613 0.4630 0.3759 0.030 Uiso 1 1 d R
H25B H 0.5004 0.4314 0.2991 0.030 Uiso 1 1 d R
O3 O 0.7306(2) 0.2573(2) 0.12950(14) 0.0198(6) Uani 1 1 d .
O6 O 0.6509(2) 0.0281(2) 0.17028(14) 0.0213(6) Uani 1 1 d .
C20 C 0.6439(3) 0.4944(3) 0.3764(2) 0.0229(8) Uani 1 1 d .
O7 O 0.5694(2) 0.0853(2) 0.28738(14) 0.0192(5) Uani 1 1 d .
O5 O 0.4352(2) 0.0526(2) 0.16790(15) 0.0220(6) Uani 1 1 d .
O2 O 0.5022(2) 0.2294(2) 0.10927(15) 0.0228(6) Uani 1 1 d .
N3 N 0.5003(3) 0.3009(3) 0.36239(19) 0.0248(7) Uani 1 1 d .
C29 C 1.1790(4) 0.4811(4) 0.3805(3) 0.0468(13) Uani 1 1 d .
H29A H 1.1711 0.4104 0.3472 0.056 Uiso 1 1 d R
H29B H 1.1881 0.4625 0.4293 0.056 Uiso 1 1 d R
H29C H 1.2483 0.5384 0.3725 0.056 Uiso 1 1 d R
C1 C 0.9014(3) -0.0208(3) 0.1702(2) 0.0196(8) Uani 1 1 d .
C19 C 0.7414(3) 0.4381(3) 0.3694(2) 0.0187(8) Uani 1 1 d .
C22 C 0.7799(4) 0.6768(4) 0.4266(2) 0.0308(10) Uani 1 1 d .
H22 H 0.7931 0.7563 0.4454 0.037 Uiso 1 1 d R
C9 C 0.8676(4) 0.0791(4) -0.0015(2) 0.0292(9) Uani 1 1 d .
H9A H 0.9431 0.0659 0.0190 0.035 Uiso 1 1 d R
H9B H 0.8745 0.1621 -0.0046 0.035 Uiso 1 1 d R
H9C H 0.8464 0.0355 -0.0491 0.035 Uiso 1 1 d R
C28 C 0.9666(3) 0.4484(3) 0.3878(2) 0.0264(9) Uani 1 1 d .
H28A H 0.9865 0.4220 0.4341 0.032 Uiso 1 1 d R
H28B H 0.9461 0.3792 0.3515 0.032 Uiso 1 1 d R
N4 N 1.0723(3) 0.5293(3) 0.3695(2) 0.0278(8) Uani 1 1 d .
N1 N 0.7733(3) 0.0391(3) 0.04516(17) 0.0231(7) Uani 1 1 d .
H2 H 0.4795 0.1653 0.1183 0.028 Uiso 1 1 d R
C6 C 0.9896(3) -0.0395(3) 0.2216(2) 0.0224(8) Uani 1 1 d .
C41 C 0.4864(3) -0.1381(3) 0.2214(2) 0.0229(8) Uani 1 1 d .
C38 C 0.7365(4) 0.5353(4) 0.1803(2) 0.0290(9) Uani 1 1 d .
H38A H 0.7417 0.6149 0.1693 0.035 Uiso 1 1 d R
H38B H 0.8120 0.5129 0.1750 0.035 Uiso 1 1 d R
H38C H 0.7183 0.5309 0.2293 0.035 Uiso 1 1 d R
C12 C 1.0218(4) 0.1386(4) 0.4055(2) 0.0371(11) Uani 1 1 d .
H12A H 1.0868 0.1061 0.4251 0.044 Uiso 1 1 d R
H12B H 0.9684 0.1471 0.4417 0.044 Uiso 1 1 d R
H12C H 1.0535 0.2148 0.3914 0.044 Uiso 1 1 d R
C21 C 0.6638(4) 0.6127(4) 0.4043(2) 0.0263(9) Uani 1 1 d .
H21 H 0.5990 0.6493 0.4084 0.032 Uiso 1 1 d R
C10 C 1.0407(3) 0.0495(4) 0.2875(2) 0.0256(9) Uani 1 1 d .
H10A H 1.1111 0.0274 0.3103 0.031 Uiso 1 1 d R
H10B H 1.0669 0.1267 0.2719 0.031 Uiso 1 1 d R
C3 C 0.9107(4) -0.2062(4) 0.0991(3) 0.0326(10) Uani 1 1 d .
H3 H 0.8854 -0.2613 0.0579 0.039 Uiso 1 1 d R
C31 C 0.7129(3) 0.1706(3) 0.4276(2) 0.0212(8) Uani 1 1 d .
H1 H 0.8542 0.1542 0.3040 0.025 Uiso 1 1 d R
C42 C 0.4277(4) -0.2067(4) 0.1479(2) 0.0316(10) Uani 1 1 d .
H42A H 0.4846 -0.1970 0.1130 0.038 Uiso 1 1 d R
H42B H 0.3588 -0.1768 0.1320 0.038 Uiso 1 1 d R
H42C H 0.4031 -0.2893 0.1528 0.038 Uiso 1 1 d R
C37 C 0.6367(3) 0.4512(3) 0.1282(2) 0.0225(8) Uani 1 1 d .
C17 C 1.0819(4) 0.4403(4) 0.0966(3) 0.0322(10) Uani 1 1 d .
H17 H 1.0750 0.5108 0.0789 0.039 Uiso 1 1 d R
C18 C 0.9810(3) 0.3663(4) 0.1145(2) 0.0263(9) Uani 1 1 d .
H18 H 0.9075 0.3891 0.1098 0.032 Uiso 1 1 d R
C24 C 0.8584(3) 0.5035(3) 0.3920(2) 0.0223(8) Uani 1 1 d .
C13 C 0.9867(3) 0.2584(3) 0.1395(2) 0.0203(8) Uani 1 1 d .
C4 C 0.9953(4) -0.2240(4) 0.1512(3) 0.0355(11) Uani 1 1 d .
H4 H 1.0263 -0.2919 0.1450 0.043 Uiso 1 1 d R
C8 C 0.6572(4) 0.0537(4) 0.0102(2) 0.0327(10) Uani 1 1 d .
H8A H 0.6358 0.0017 -0.0346 0.039 Uiso 1 1 d R
H8B H 0.6645 0.1343 0.0008 0.039 Uiso 1 1 d R
H8C H 0.5960 0.0349 0.0417 0.039 Uiso 1 1 d R
C26 C 0.3894(4) 0.2314(4) 0.3179(3) 0.0375(11) Uani 1 1 d .
H26A H 0.3737 0.1513 0.3291 0.045 Uiso 1 1 d R
H26B H 0.3996 0.2315 0.2675 0.045 Uiso 1 1 d R
H26C H 0.3228 0.2668 0.3284 0.045 Uiso 1 1 d R
C33 C 0.6794(4) 0.0046(4) 0.4969(2) 0.0334(10) Uani 1 1 d .
H33 H 0.6483 -0.0754 0.4984 0.040 Uiso 1 1 d R
C43 C 0.5914(4) -0.1902(4) 0.2495(2) 0.0309(10) Uani 1 1 d .
H43A H 0.5624 -0.2718 0.2552 0.037 Uiso 1 1 d R
H43B H 0.6275 -0.1468 0.2955 0.037 Uiso 1 1 d R
H43C H 0.6502 -0.1847 0.2157 0.037 Uiso 1 1 d R
C32 C 0.6662(4) 0.0517(4) 0.4330(2) 0.0287(9) Uani 1 1 d .
H32 H 0.6244 0.0029 0.3921 0.034 Uiso 1 1 d R
C11 C 0.9089(4) -0.0572(4) 0.3637(2) 0.0342(10) Uani 1 1 d .
H11A H 0.8723 -0.1116 0.3216 0.041 Uiso 1 1 d R
H11B H 0.8501 -0.0506 0.3966 0.041 Uiso 1 1 d R
H11C H 0.9737 -0.0857 0.3871 0.041 Uiso 1 1 d R
C34 C 0.7400(4) 0.0754(4) 0.5592(2) 0.0298(10) Uani 1 1 d .
H34 H 0.7482 0.0441 0.6027 0.036 Uiso 1 1 d R
C16 C 1.1928(4) 0.4110(4) 0.1045(2) 0.0320(10) Uani 1 1 d .
H16 H 1.2609 0.4622 0.0939 0.038 Uiso 1 1 d R
C2 C 0.8622(3) -0.1053(3) 0.1085(2) 0.0232(9) Uani 1 1 d .
C36 C 0.7740(3) 0.2398(4) 0.4907(2) 0.0257(9) Uani 1 1 d .
H36 H 0.8074 0.3193 0.4890 0.031 Uiso 1 1 d R
C15 C 1.2014(3) 0.3042(4) 0.1288(2) 0.0293(10) Uani 1 1 d .
H15 H 1.2756 0.2830 0.1338 0.035 Uiso 1 1 d R
C5 C 1.0353(4) -0.1424(4) 0.2119(2) 0.0295(10) Uani 1 1 d .
H5 H 1.0929 -0.1557 0.2467 0.035 Uiso 1 1 d R
C35 C 0.7872(4) 0.1940(4) 0.5555(2) 0.0312(10) Uani 1 1 d .
H35 H 0.8281 0.2430 0.5965 0.037 Uiso 1 1 d R
C27 C 0.4896(4) 0.2924(4) 0.4395(3) 0.0371(11) Uani 1 1 d .
H27A H 0.5578 0.3440 0.4681 0.045 Uiso 1 1 d R
H27B H 0.4869 0.2123 0.4487 0.045 Uiso 1 1 d R
H27C H 0.4173 0.3155 0.4520 0.045 Uiso 1 1 d R
C14 C 1.1000(3) 0.2291(4) 0.1453(2) 0.0250(9) Uani 1 1 d .
H14 H 1.1071 0.1571 0.1608 0.030 Uiso 1 1 d R
C7 C 0.7653(4) -0.0885(4) 0.0529(2) 0.0267(9) Uani 1 1 d .
H7A H 0.7728 -0.1306 0.0065 0.032 Uiso 1 1 d R
H7B H 0.6871 -0.1219 0.0669 0.032 Uiso 1 1 d R
C39 C 0.5176(4) 0.4908(4) 0.1340(3) 0.0345(11) Uani 1 1 d .
H39A H 0.4977 0.4892 0.1828 0.041 Uiso 1 1 d R
H39B H 0.4551 0.4382 0.1014 0.041 Uiso 1 1 d R
H39C H 0.5256 0.5699 0.1216 0.041 Uiso 1 1 d R
C23 C 0.8761(4) 0.6233(3) 0.4202(2) 0.0271(9) Uani 1 1 d .
H23 H 0.9537 0.6670 0.4352 0.033 Uiso 1 1 d R
C40 C 0.6652(4) 0.4526(4) 0.0494(2) 0.0331(10) Uani 1 1 d .
H40A H 0.6044 0.3954 0.0182 0.040 Uiso 1 1 d R
H40B H 0.7422 0.4332 0.0451 0.040 Uiso 1 1 d R
H40C H 0.6665 0.5300 0.0356 0.040 Uiso 1 1 d R
C44 C 0.3909(4) -0.1470(4) 0.2749(3) 0.0337(10) Uani 1 1 d .
H44A H 0.3264 -0.1122 0.2571 0.040 Uiso 1 1 d R
H44B H 0.4266 -0.1057 0.3214 0.040 Uiso 1 1 d R
H44C H 0.3601 -0.2288 0.2793 0.040 Uiso 1 1 d R
C30 C 1.0544(5) 0.5536(5) 0.2949(3) 0.0434(12) Uani 1 1 d .
H30A H 1.1246 0.6070 0.2842 0.052 Uiso 1 1 d R
H30B H 0.9859 0.5890 0.2886 0.052 Uiso 1 1 d R
H30C H 1.0411 0.4809 0.2627 0.052 Uiso 1 1 d R

loop_
_atom_site_aniso_label
_atom_site_aniso_U_11
_atom_site_aniso_U_22
_atom_site_aniso_U_33
_atom_site_aniso_U_23
_atom_site_aniso_U_13
_atom_site_aniso_U_12
Sn1 0.01384(13) 0.01785(13) 0.01711(14) 0.00098(10) 0.00178(9) 0.00602(10)
Sn2 0.01736(14) 0.01526(13) 0.01528(14) 0.00065(10) 0.00260(10) 0.00337(10)
P1 0.0158(5) 0.0181(5) 0.0190(5) 0.0033(4) 0.0014(4) 0.0073(4)
P2 0.0149(5) 0.0166(5) 0.0198(5) -0.0003(4) 0.0017(4) 0.0019(4)
N2 0.0262(18) 0.0276(18) 0.0264(19) 0.0046(15) 0.0004(14) 0.0103(15)
O1 0.0172(13) 0.0223(14) 0.0150(13) 0.0034(10) 0.0007(10) 0.0060(11)
O4 0.0184(13) 0.0214(14) 0.0220(14) 0.0028(11) 0.0041(10) 0.0065(11)
C25 0.023(2) 0.024(2) 0.028(2) -0.0024(17) 0.0060(16) 0.0105(17)
O3 0.0177(13) 0.0238(14) 0.0210(14) 0.0051(11) 0.0035(10) 0.0095(11)
O6 0.0184(13) 0.0236(14) 0.0217(14) -0.0023(11) 0.0030(11) 0.0060(11)
C20 0.026(2) 0.022(2) 0.022(2) 0.0018(16) 0.0054(16) 0.0070(17)
O7 0.0199(13) 0.0183(13) 0.0183(14) 0.0004(10) 0.0029(10) 0.0024(11)
O5 0.0155(13) 0.0231(14) 0.0257(15) 0.0013(11) -0.0008(11) 0.0027(11)
O2 0.0195(14) 0.0191(14) 0.0288(16) 0.0037(11) -0.0017(11) 0.0038(11)
N3 0.0180(17) 0.0238(18) 0.033(2) 0.0003(15) 0.0105(14) 0.0039(14)
C29 0.027(2) 0.040(3) 0.075(4) 0.003(3) 0.010(2) 0.010(2)
C1 0.0178(19) 0.0165(18) 0.026(2) 0.0029(15) 0.0067(15) 0.0042(15)
C19 0.023(2) 0.0142(18) 0.020(2) 0.0037(15) 0.0037(15) 0.0063(15)
C22 0.041(3) 0.017(2) 0.034(3) -0.0030(17) 0.007(2) 0.0055(19)
C9 0.034(2) 0.033(2) 0.023(2) 0.0014(18) 0.0105(18) 0.0098(19)
C28 0.024(2) 0.021(2) 0.033(2) -0.0013(17) -0.0026(17) 0.0046(17)
N4 0.0192(17) 0.0268(19) 0.036(2) 0.0004(15) 0.0014(14) 0.0037(15)
N1 0.0220(17) 0.0286(18) 0.0189(18) -0.0001(14) 0.0012(13) 0.0084(14)
C6 0.0169(19) 0.022(2) 0.031(2) 0.0057(17) 0.0076(16) 0.0073(16)
C41 0.024(2) 0.0164(19) 0.028(2) 0.0020(16) 0.0018(16) 0.0030(16)
C38 0.029(2) 0.022(2) 0.036(3) 0.0053(18) 0.0037(18) 0.0048(18)
C12 0.043(3) 0.040(3) 0.031(3) 0.002(2) -0.003(2) 0.021(2)
C21 0.031(2) 0.025(2) 0.027(2) 0.0044(17) 0.0089(17) 0.0129(18)
C10 0.020(2) 0.027(2) 0.031(2) 0.0078(18) -0.0013(16) 0.0087(17)
C3 0.034(2) 0.019(2) 0.044(3) -0.0035(19) 0.017(2) 0.0038(19)
C31 0.024(2) 0.021(2) 0.019(2) 0.0034(15) 0.0047(15) 0.0049(16)
C42 0.037(2) 0.020(2) 0.032(2) -0.0068(18) -0.0046(19) 0.0023(19)
C37 0.020(2) 0.0198(19) 0.030(2) 0.0075(16) 0.0022(16) 0.0088(16)
C17 0.030(2) 0.024(2) 0.046(3) 0.011(2) 0.012(2) 0.0094(19)
C18 0.019(2) 0.028(2) 0.037(2) 0.0088(18) 0.0085(17) 0.0094(17)
C24 0.025(2) 0.021(2) 0.020(2) 0.0026(16) 0.0043(16) 0.0049(17)
C13 0.0193(19) 0.021(2) 0.021(2) 0.0007(15) 0.0037(15) 0.0066(16)
C4 0.039(3) 0.022(2) 0.052(3) 0.006(2) 0.017(2) 0.016(2)
C8 0.028(2) 0.046(3) 0.023(2) -0.0081(19) -0.0050(17) 0.015(2)
C26 0.017(2) 0.035(3) 0.058(3) -0.010(2) 0.008(2) 0.0038(19)
C33 0.042(3) 0.027(2) 0.032(3) 0.0086(19) 0.009(2) 0.004(2)
C43 0.034(2) 0.023(2) 0.037(3) 0.0034(18) 0.0011(19) 0.0102(19)
C32 0.035(2) 0.027(2) 0.025(2) 0.0052(17) 0.0023(18) 0.0071(19)
C11 0.039(3) 0.038(3) 0.032(3) 0.013(2) 0.009(2) 0.016(2)
C34 0.032(2) 0.043(3) 0.020(2) 0.0131(19) 0.0068(17) 0.013(2)
C16 0.023(2) 0.033(2) 0.040(3) 0.009(2) 0.0101(18) 0.0005(19)
C2 0.023(2) 0.0189(19) 0.027(2) -0.0017(16) 0.0083(16) 0.0028(16)
C36 0.026(2) 0.024(2) 0.025(2) 0.0038(17) 0.0016(17) 0.0010(17)
C15 0.016(2) 0.036(2) 0.037(3) 0.006(2) 0.0052(17) 0.0075(18)
C5 0.023(2) 0.029(2) 0.042(3) 0.011(2) 0.0052(18) 0.0136(18)
C35 0.032(2) 0.041(3) 0.020(2) -0.0008(19) -0.0012(17) 0.010(2)
C27 0.037(3) 0.035(3) 0.045(3) 0.008(2) 0.025(2) 0.010(2)
C14 0.019(2) 0.028(2) 0.029(2) 0.0063(17) 0.0033(16) 0.0075(17)
C7 0.026(2) 0.024(2) 0.027(2) -0.0080(17) 0.0083(17) 0.0029(17)
C39 0.031(2) 0.029(2) 0.051(3) 0.014(2) 0.005(2) 0.018(2)
C23 0.029(2) 0.018(2) 0.031(2) 0.0007(17) 0.0007(17) -0.0012(17)
C40 0.040(3) 0.033(2) 0.033(3) 0.019(2) 0.0074(19) 0.014(2)
C44 0.032(2) 0.027(2) 0.042(3) 0.006(2) 0.014(2) 0.0011(19)
C30 0.048(3) 0.046(3) 0.036(3) 0.005(2) 0.010(2) 0.007(2)

loop_
_atom_type_symbol
_atom_type_description
_atom_type_scat_dispersion_real
_atom_type_scat_dispersion_imag
_atom_type_scat_source
C C 0.0033 0.0016 'International Tables Vol C Tables 4.2.6.8 and 6.1.1.4'
H H 0.0000 0.0000 'International Tables Vol C Tables 4.2.6.8 and 6.1.1.4'
O O 0.0106 0.0060 'International Tables Vol C Tables 4.2.6.8 and 6.1.1.4'
N N 0.0061 0.0033 'International Tables Vol C Tables 4.2.6.8 and 6.1.1.4'
P P 0.1023 0.0942 'International Tables Vol C Tables 4.2.6.8 and 6.1.1.4'
Sn Sn -0.6537 1.4246 'International Tables Vol C Tables 4.2.6.8 and 6.1.1.4'

loop_
_exptl_crystal_face_index_h
_exptl_crystal_face_index_k
_exptl_crystal_face_index_l
_exptl_crystal_face_perp_dist
-1 0 0 0.052
1 0 0 0.061
0 1 0 0.069
0 -1 0 0.086
0 0 1 0.092
0 0 -1 0.100
-1 0 1 0.061
1 0 -1 0.082

loop_
_geom_angle_atom_site_label_1
_geom_angle_atom_site_label_2
_geom_angle_atom_site_label_3
_geom_angle
O3 Sn1 O1 91.01(10)
O3 Sn1 O6 84.41(10)
O1 Sn1 O6 83.99(9)
O3 Sn1 C1 164.34(12)
O1 Sn1 C1 102.18(12)
O6 Sn1 C1 88.57(12)
O3 Sn1 C13 86.45(12)
O1 Sn1 C13 101.08(12)
O6 Sn1 C13 169.63(12)
C1 Sn1 C13 99.07(14)
O3 Sn1 N1 85.67(11)
O1 Sn1 N1 162.05(10)
O6 Sn1 N1 78.14(10)
C1 Sn1 N1 79.18(13)
C13 Sn1 N1 96.32(13)
O7 Sn2 O4 83.87(10)
O7 Sn2 O1 88.13(9)
O4 Sn2 O1 88.21(9)
O7 Sn2 C31 86.69(12)
O4 Sn2 C31 168.26(12)
O1 Sn2 C31 98.46(12)
O7 Sn2 C19 160.97(12)
O4 Sn2 C19 85.98(12)
O1 Sn2 C19 107.62(12)
C31 Sn2 C19 101.03(14)
O7 Sn2 N3 84.53(10)
O4 Sn2 N3 78.52(11)
O1 Sn2 N3 165.43(11)
C31 Sn2 N3 93.67(13)
C19 Sn2 N3 77.69(12)
O2 P1 O4 111.21(15)
O2 P1 O3 113.07(15)
O4 P1 O3 110.27(15)
O2 P1 C37 106.96(17)
O4 P1 C37 108.91(17)
O3 P1 C37 106.16(16)
O6 P2 O7 111.66(14)
O6 P2 O5 111.96(15)
O7 P2 O5 111.63(15)
O6 P2 C41 108.92(17)
O7 P2 C41 106.84(17)
O5 P2 C41 105.48(16)
C11 N2 C12 109.4(4)
C11 N2 C10 110.7(3)
C12 N2 C10 108.0(3)
Sn1 O1 Sn2 132.53(12)
Sn1 O1 H1 112.6
Sn2 O1 H1 103.9
P1 O4 Sn2 146.19(16)
N3 C25 C20 111.8(3)
N3 C25 H25A 109.2
C20 C25 H25A 109.3
N3 C25 H25B 109.3
C20 C25 H25B 109.2
H25A C25 H25B 108.0
P1 O3 Sn1 136.01(16)
P2 O6 Sn1 144.85(16)
C21 C20 C19 120.4(4)
C21 C20 C25 119.6(4)
C19 C20 C25 119.9(3)
P2 O7 Sn2 132.91(15)
P1 O2 H2 117.3
C27 N3 C25 108.9(3)
C27 N3 C26 109.8(3)
C25 N3 C26 109.6(3)
C27 N3 Sn2 110.8(3)
C25 N3 Sn2 103.0(2)
C26 N3 Sn2 114.4(2)
N4 C29 H29A 109.5
N4 C29 H29B 109.3
H29A C29 H29B 109.5
N4 C29 H29C 109.5
H29A C29 H29C 109.5
H29B C29 H29C 109.5
C6 C1 C2 118.8(4)
C6 C1 Sn1 129.0(3)
C2 C1 Sn1 111.6(3)
C24 C19 C20 119.0(3)
C24 C19 Sn2 128.8(3)
C20 C19 Sn2 112.0(3)
C23 C22 C21 120.1(4)
C23 C22 H22 119.8
C21 C22 H22 120.1
N1 C9 H9A 109.5
N1 C9 H9B 109.3
H9A C9 H9B 109.4
N1 C9 H9C 109.6
H9A C9 H9C 109.5
H9B C9 H9C 109.5
N4 C28 C24 113.3(3)
N4 C28 H28A 108.9
C24 C28 H28A 109.0
N4 C28 H28B 108.9
C24 C28 H28B 108.8
H28A C28 H28B 107.7
C29 N4 C30 110.0(4)
C29 N4 C28 110.9(4)
C30 N4 C28 110.8(3)
C8 N1 C9 108.3(3)
C8 N1 C7 109.0(3)
C9 N1 C7 109.8(3)
C8 N1 Sn1 114.7(2)
C9 N1 Sn1 110.6(2)
C7 N1 Sn1 104.4(2)
C1 C6 C5 119.9(4)
C1 C6 C10 122.2(3)
C5 C6 C10 118.0(4)
C43 C41 C42 109.9(3)
C43 C41 C44 110.4(4)
C42 C41 C44 108.6(3)
C43 C41 P2 109.8(3)
C42 C41 P2 109.3(3)
C44 C41 P2 109.0(3)
C37 C38 H38A 109.4
C37 C38 H38B 109.6
H38A C38 H38B 109.5
C37 C38 H38C 109.5
H38A C38 H38C 109.5
H38B C38 H38C 109.4
N2 C12 H12A 109.3
N2 C12 H12B 109.7
H12A C12 H12B 109.4
N2 C12 H12C 109.6
H12A C12 H12C 109.4
H12B C12 H12C 109.4
C20 C21 C22 120.2(4)
C20 C21 H21 119.9
C22 C21 H21 119.9
N2 C10 C6 114.4(3)
N2 C10 H10A 108.4
C6 C10 H10A 108.6
N2 C10 H10B 109.0
C6 C10 H10B 108.8
H10A C10 H10B 107.5
C4 C3 C2 119.6(4)
C4 C3 H3 120.2
C2 C3 H3 120.2
C32 C31 C36 116.5(4)
C32 C31 Sn2 122.4(3)
C36 C31 Sn2 121.0(3)
C41 C42 H42A 109.5
C41 C42 H42B 109.4
H42A C42 H42B 109.5
C41 C42 H42C 109.4
H42A C42 H42C 109.4
H42B C42 H42C 109.5
C39 C37 C38 109.5(3)
C39 C37 C40 108.1(3)
C38 C37 C40 110.9(3)
C39 C37 P1 108.7(3)
C38 C37 P1 110.2(3)
C40 C37 P1 109.4(3)
C16 C17 C18 120.8(4)
C16 C17 H17 119.5
C18 C17 H17 119.7
C17 C18 C13 121.6(4)
C17 C18 H18 119.1
C13 C18 H18 119.2
C19 C24 C23 119.4(4)
C19 C24 C28 121.8(3)
C23 C24 C28 118.7(4)
C18 C13 C14 116.4(4)
C18 C13 Sn1 122.1(3)
C14 C13 Sn1 121.3(3)
C3 C4 C5 120.9(4)
C3 C4 H4 119.2
C5 C4 H4 119.9
N1 C8 H8A 109.6
N1 C8 H8B 109.2
H8A C8 H8B 109.5
N1 C8 H8C 109.6
H8A C8 H8C 109.5
H8B C8 H8C 109.5
N3 C26 H26A 109.8
N3 C26 H26B 109.5
H26A C26 H26B 109.5
N3 C26 H26C 109.2
H26A C26 H26C 109.4
H26B C26 H26C 109.5
C32 C33 C34 120.4(4)
C32 C33 H33 119.8
C34 C33 H33 119.7
C41 C43 H43A 109.4
C41 C43 H43B 109.3
H43A C43 H43B 109.5
C41 C43 H43C 109.8
H43A C43 H43C 109.4
H43B C43 H43C 109.5
C33 C32 C31 122.1(4)
C33 C32 H32 119.0
C31 C32 H32 118.9
N2 C11 H11A 109.5
N2 C11 H11B 109.7
H11A C11 H11B 109.5
N2 C11 H11C 109.1
H11A C11 H11C 109.5
H11B C11 H11C 109.5
C35 C34 C33 118.8(4)
C35 C34 H34 120.5
C33 C34 H34 120.7
C17 C16 C15 119.0(4)
C17 C16 H16 120.6
C15 C16 H16 120.4
C3 C2 C1 120.5(4)
C3 C2 C7 119.5(4)
C1 C2 C7 120.0(3)
C35 C36 C31 122.2(4)
C35 C36 H36 118.9
C31 C36 H36 118.9
C14 C15 C16 120.1(4)
C14 C15 H15 120.1
C16 C15 H15 119.8
C4 C5 C6 120.3(4)
C4 C5 H5 119.9
C6 C5 H5 119.8
C36 C35 C34 120.0(4)
C36 C35 H35 119.7
C34 C35 H35 120.2
N3 C27 H27A 109.3
N3 C27 H27B 109.5
H27A C27 H27B 109.5
N3 C27 H27C 109.5
H27A C27 H27C 109.5
H27B C27 H27C 109.5
C15 C14 C13 121.9(4)
C15 C14 H14 119.1
C13 C14 H14 119.0
N1 C7 C2 111.7(3)
N1 C7 H7A 109.1
C2 C7 H7A 109.3
N1 C7 H7B 109.4
C2 C7 H7B 109.4
H7A C7 H7B 107.9
C37 C39 H39A 109.2
C37 C39 H39B 109.6
H39A C39 H39B 109.5
C37 C39 H39C 109.5
H39A C39 H39C 109.5
H39B C39 H39C 109.5
C22 C23 C24 120.8(4)
C22 C23 H23 119.5
C24 C23 H23 119.6
C37 C40 H40A 109.4
C37 C40 H40B 109.7
H40A C40 H40B 109.4
C37 C40 H40C 109.4
H40A C40 H40C 109.5
H40B C40 H40C 109.5
C41 C44 H44A 109.4
C41 C44 H44B 109.6
H44A C44 H44B 109.5
C41 C44 H44C 109.3
H44A C44 H44C 109.5
H44B C44 H44C 109.5
N4 C30 H30A 109.4
N4 C30 H30B 109.5
H30A C30 H30B 109.5
N4 C30 H30C 109.5
H30A C30 H30C 109.5
H30B C30 H30C 109.5

loop_
_geom_bond_atom_site_label_1
_geom_bond_atom_site_label_2
_geom_bond_distance
Sn1 O3 2.065(3)
Sn1 O1 2.124(2)
Sn1 O6 2.163(2)
Sn1 C1 2.174(4)
Sn1 C13 2.187(4)
Sn1 N1 2.323(3)
Sn2 O7 2.094(2)
Sn2 O4 2.111(3)
Sn2 O1 2.125(2)
Sn2 C31 2.167(4)
Sn2 C19 2.193(4)
Sn2 N3 2.383(3)
P1 O2 1.523(3)
P1 O4 1.523(3)
P1 O3 1.537(3)
P1 C37 1.816(4)
P2 O6 1.524(3)
P2 O7 1.534(3)
P2 O5 1.535(3)
P2 C41 1.817(4)
N2 C11 1.459(5)
N2 C12 1.466(5)
N2 C10 1.475(5)
O1 H1 0.9118
C25 N3 1.480(5)
C25 C20 1.507(5)
C25 H25A 0.9695
C25 H25B 0.9702
C20 C21 1.383(5)
C20 C19 1.410(5)
O2 H2 0.7787
N3 C27 1.469(6)
N3 C26 1.484(5)
C29 N4 1.448(6)
C29 H29A 0.9596
C29 H29B 0.9604
C29 H29C 0.9599
C1 C6 1.395(5)
C1 C2 1.407(5)
C19 C24 1.401(5)
C22 C23 1.376(6)
C22 C21 1.387(6)
C22 H22 0.9296
C9 N1 1.480(5)
C9 H9A 0.9601
C9 H9B 0.9599
C9 H9C 0.9600
C28 N4 1.464(5)
C28 C24 1.507(5)
C28 H28A 0.9713
C28 H28B 0.9697
N4 C30 1.455(6)
N1 C8 1.476(5)
N1 C7 1.490(5)
C6 C5 1.400(5)
C6 C10 1.510(6)
C41 C43 1.527(6)
C41 C42 1.535(5)
C41 C44 1.540(5)
C38 C37 1.532(6)
C38 H38A 0.9599
C38 H38B 0.9607
C38 H38C 0.9609
C12 H12A 0.9608
C12 H12B 0.9610
C12 H12C 0.9597
C21 H21 0.9307
C10 H10A 0.9698
C10 H10B 0.9703
C3 C4 1.372(7)
C3 C2 1.397(6)
C3 H3 0.9306
C31 C32 1.394(6)
C31 C36 1.394(5)
C42 H42A 0.9604
C42 H42B 0.9592
C42 H42C 0.9604
C37 C39 1.532(5)
C37 C40 1.537(6)
C17 C16 1.377(6)
C17 C18 1.381(6)
C17 H17 0.9305
C18 C13 1.395(6)
C18 H18 0.9304
C24 C23 1.402(5)
C13 C14 1.403(5)
C4 C5 1.377(6)
C4 H4 0.9288
C8 H8A 0.9597
C8 H8B 0.9595
C8 H8C 0.9603
C26 H26A 0.9605
C26 H26B 0.9590
C26 H26C 0.9610
C33 C32 1.373(6)
C33 C34 1.390(6)
C33 H33 0.9299
C43 H43A 0.9594
C43 H43B 0.9606
C43 H43C 0.9599
C32 H32 0.9306
C11 H11A 0.9597
C11 H11B 0.9591
C11 H11C 0.9600
C34 C35 1.385(6)
C34 H34 0.9297
C16 C15 1.384(6)
C16 H16 0.9293
C2 C7 1.506(6)
C36 C35 1.382(6)
C36 H36 0.9302
C15 C14 1.382(5)
C15 H15 0.9295
C5 H5 0.9304
C35 H35 0.9297
C27 H27A 0.9592
C27 H27B 0.9592
C27 H27C 0.9594
C14 H14 0.9301
C7 H7A 0.9684
C7 H7B 0.9698
C39 H39A 0.9602
C39 H39B 0.9594
C39 H39C 0.9600
C23 H23 0.9303
C40 H40A 0.9602
C40 H40B 0.9597
C40 H40C 0.9592
C44 H44A 0.9608
C44 H44B 0.9590
C44 H44C 0.9592
C30 H30A 0.9601
C30 H30B 0.9594
C30 H30C 0.9601

loop_
_geom_hbond_atom_site_label_D
_geom_hbond_atom_site_label_H
_geom_hbond_atom_site_label_A
_geom_hbond_distance_DH
_geom_hbond_distance_HA
_geom_hbond_distance_DA
_geom_hbond_angle_DHA
O2 H2 O5 0.78 1.70 2.448(4) 159.6
O1 H1 N2 0.91 1.91 2.786(4) 161.0
